data_7015341
loop_
_publ_author_name
'Kar, Paramita'
'Biswas, Rituparna'
'Drew, Michael G. B.'
'Ida, Yumi'
'Ishida, Takayuki'
'Ghosh, Ashutosh'

_publ_section_title
;
 Structure and magnetic properties of an unprecedented syn-anti
 \m-nitrito-1\kO:2\kO' bridged Mn(III)-salen complex and its
 isoelectronic and isostructural formate analogue.
;
_journal_issue 13
_journal_name_full 'Dalton transactions (Cambridge, England : 2003)'
_journal_page_first 3295
_journal_page_last 3304
_journal_paper_doi 10.1039/c0dt01521k
_journal_volume 40
_journal_year 2011
_chemical_formula_sum 'C48 H42 Mn3 N9 O12'
_chemical_formula_weight 1101.73
_chemical_name_systematic
;
?
;
_space_group_IT_number 2
_symmetry_cell_setting triclinic
_symmetry_space_group_name_Hall '-P 1'
_symmetry_space_group_name_H-M 'P -1'
_atom_sites_solution_hydrogens geom
_atom_sites_solution_primary direct
_atom_sites_solution_secondary difmap
_audit_creation_method SHELXL-97
_cell_angle_alpha 108.718(13)
_cell_angle_beta 107.147(18)
_cell_angle_gamma 103.931(15)
_cell_formula_units_Z 2
_cell_length_a 13.767(4)
_cell_length_b 14.3539(16)
_cell_length_c 13.870(2)
_cell_measurement_reflns_used 16382
_cell_measurement_temperature 150(2)
_cell_measurement_theta_max 30.00
_cell_measurement_theta_min 2.38
_cell_volume 2303.9(10)
_computing_cell_refinement 'Crysalis, Oxford Diffraction'
_computing_data_collection 'Crysalis, Oxford Diffraction'
_computing_data_reduction 'Crysalis, Oxford Diffraction'
_computing_molecular_graphics PLATON(Spek,2004)
_computing_structure_refinement 'SHELXL-97 (Sheldrick, 1997)'
_computing_structure_solution 'SHELXS-97 (Sheldrick, 1997)'
_diffrn_ambient_temperature 150(2)
_diffrn_measured_fraction_theta_full 0.958
_diffrn_measured_fraction_theta_max 0.958
_diffrn_measurement_device 'Oxford Diffaction X-Calibur System'
_diffrn_measurement_method '321 frames, counting time 10 s.'
_diffrn_radiation_monochromator graphite
_diffrn_radiation_source 'fine-focus sealed tube'
_diffrn_radiation_type MoK\a
_diffrn_radiation_wavelength 0.71073
_diffrn_reflns_av_R_equivalents 0.0349
_diffrn_reflns_av_sigmaI/netI 0.1362
_diffrn_reflns_limit_h_max 19
_diffrn_reflns_limit_h_min -18
_diffrn_reflns_limit_k_max 20
_diffrn_reflns_limit_k_min -19
_diffrn_reflns_limit_l_max 10
_diffrn_reflns_limit_l_min -19
_diffrn_reflns_number 16382
_diffrn_reflns_theta_full 30.00
_diffrn_reflns_theta_max 30.00
_diffrn_reflns_theta_min 2.38
_diffrn_standards_decay_% n/a
_diffrn_standards_interval_count n/a
_diffrn_standards_interval_time n/a
_diffrn_standards_number n/a
_exptl_absorpt_coefficient_mu 0.886
_exptl_absorpt_correction_T_max 1.000
_exptl_absorpt_correction_T_min 0.881
_exptl_absorpt_correction_type empirical
_exptl_absorpt_process_details 'ABSPACK, Oxford Diffraction Ltd'
_exptl_crystal_colour brown
_exptl_crystal_density_diffrn 1.588
_exptl_crystal_density_method 'not measured'
_exptl_crystal_description plate
_exptl_crystal_F_000 1128
_exptl_crystal_size_max 0.22
_exptl_crystal_size_mid 0.19
_exptl_crystal_size_min 0.03
_refine_diff_density_max 0.403
_refine_diff_density_min -0.452
_refine_diff_density_rms 0.073
_refine_ls_extinction_method none
_refine_ls_goodness_of_fit_ref 0.757
_refine_ls_hydrogen_treatment constr
_refine_ls_matrix_type full
_refine_ls_number_parameters 671
_refine_ls_number_reflns 12876
_refine_ls_number_restraints 18
_refine_ls_restrained_S_all 0.768
_refine_ls_R_factor_all 0.1057
_refine_ls_R_factor_gt 0.0478
_refine_ls_shift/su_max 0.002
_refine_ls_shift/su_mean 0.000
_refine_ls_structure_factor_coef Fsqd
_refine_ls_weighting_details
;
_refine_ls_weighting_details
w=1/[\s^2^(Fo^2^)+(0.0288P)^2^+0.0000P] where P=(Fo^2^+2Fc^2^)/3
;
_refine_ls_weighting_scheme calc
_refine_ls_wR_factor_gt 0.0781
_refine_ls_wR_factor_ref 0.0869
_reflns_number_gt 6567
_reflns_number_total 12876
_reflns_threshold_expression >2sigma(I)
_cod_data_source_file c0dt01521k.txt
_cod_data_source_block 2
_cod_original_cell_volume 2303.9(8)
_cod_original_sg_symbol_H-M P-1
_cod_database_code 7015341

loop_
_symmetry_equiv_pos_as_xyz
'x, y, z'
'-x, -y, -z'

loop_
_atom_site_label
_atom_site_type_symbol
_atom_site_fract_x
_atom_site_fract_y
_atom_site_fract_z
_atom_site_U_iso_or_equiv
_atom_site_adp_type
_atom_site_occupancy
_atom_site_symmetry_multiplicity
_atom_site_calc_flag
_atom_site_refinement_flags
_atom_site_disorder_assembly
_atom_site_disorder_group
Mn1 Mn 0.77819(3) 0.14942(4) 1.01709(3) 0.03357(13) Uani 1 1 d . A .
Mn2 Mn 0.54099(3) -0.21048(3) 0.66736(3) 0.02202(10) Uani 1 1 d . . .
Mn3 Mn 1.12856(3) 0.52672(3) 1.27700(3) 0.02213(10) Uani 1 1 d . . .
O50 O 0.62959(14) -0.18663(14) 0.59099(13) 0.0256(4) Uani 1 1 d . A .
C49 C 0.6646(2) -0.1027(2) 0.5727(2) 0.0266(6) Uani 1 1 d . . .
C48 C 0.7387(2) -0.0996(2) 0.5213(2) 0.0342(7) Uani 1 1 d . A .
H48 H 0.7599 -0.1571 0.4996 0.041 Uiso 1 1 calc R . .
C47 C 0.7807(3) -0.0128(3) 0.5024(2) 0.0445(9) Uani 1 1 d . . .
H47 H 0.8305 -0.0124 0.4694 0.053 Uiso 1 1 calc R A .
C12 C 0.8533(2) 0.0489(3) 1.1579(2) 0.0356(8) Uani 1 1 d . . .
C13 C 0.8272(3) -0.0120(3) 1.2143(3) 0.0508(10) Uani 1 1 d . . .
H13 H 0.7612 -0.0230 1.2224 0.061 Uiso 1 1 calc R . .
C14 C 0.8974(3) -0.0558(3) 1.2578(2) 0.0440(9) Uani 1 1 d . . .
H14 H 0.8774 -0.0972 1.2935 0.053 Uiso 1 1 calc R . .
C15 C 0.9976(3) -0.0394(2) 1.2496(2) 0.0390(8) Uani 1 1 d . . .
H15 H 1.0451 -0.0685 1.2804 0.047 Uiso 1 1 calc R . .
C16 C 1.0256(2) 0.0203(2) 1.1952(2) 0.0332(7) Uani 1 1 d . . .
H16 H 1.0929 0.0320 1.1899 0.040 Uiso 1 1 calc R . .
C17 C 0.9545(2) 0.0642(2) 1.1471(2) 0.0273(7) Uani 1 1 d . . .
C18 C 0.9890(2) 0.1246(2) 1.0895(2) 0.0279(7) Uani 1 1 d . A .
H18 H 1.0582 0.1343 1.0895 0.033 Uiso 1 1 calc R . .
C20 C 0.9760(2) 0.2298(2) 0.9859(2) 0.0320(7) Uani 1 1 d . A .
H20A H 1.0310 0.2077 0.9653 0.038 Uiso 1 1 calc R . .
H20B H 1.0101 0.3040 1.0378 0.038 Uiso 1 1 calc R . .
C21 C 0.8833(2) 0.2144(2) 0.8832(2) 0.0322(7) Uani 1 1 d . A .
H21A H 0.9040 0.2715 0.8615 0.039 Uiso 1 1 calc R . .
H21B H 0.8656 0.1479 0.8217 0.039 Uiso 1 1 calc R . .
C23 C 0.7191(3) 0.2498(2) 0.8689(2) 0.0311(7) Uani 1 1 d . A .
H23 H 0.7351 0.2827 0.8245 0.037 Uiso 1 1 calc R . .
C24 C 0.6189(3) 0.2437(2) 0.8828(2) 0.0314(7) Uani 1 1 d . . .
C26 C 0.4609(4) 0.2899(4) 0.8458(4) 0.0915(15) Uani 1 1 d U . .
H26 H 0.4215 0.3256 0.8161 0.110 Uiso 1 1 calc R . .
C27 C 0.4199(3) 0.2316(3) 0.8986(3) 0.0545(10) Uani 1 1 d U . .
H27 H 0.3530 0.2277 0.9029 0.065 Uiso 1 1 calc R . .
C28 C 0.4783(2) 0.1807(2) 0.9435(2) 0.0286(7) Uani 1 1 d . . .
H28 H 0.4508 0.1422 0.9786 0.034 Uiso 1 1 calc R . .
C29 C 0.5786(2) 0.1852(2) 0.9378(2) 0.0254(6) Uani 1 1 d . . .
C32 C 0.4847(2) -0.4168(2) 0.66872(19) 0.0213(6) Uani 1 1 d . . .
C33 C 0.4838(2) -0.5191(2) 0.6257(2) 0.0249(6) Uani 1 1 d . A .
H33 H 0.5304 -0.5325 0.5909 0.030 Uiso 1 1 calc R . .
C34 C 0.4149(2) -0.6009(2) 0.6339(2) 0.0310(7) Uani 1 1 d . . .
H34 H 0.4151 -0.6688 0.6038 0.037 Uiso 1 1 calc R A .
C35 C 0.3449(2) -0.5830(3) 0.6869(2) 0.0371(8) Uani 1 1 d . A .
H35 H 0.2977 -0.6387 0.6910 0.045 Uiso 1 1 calc R . .
C36 C 0.3466(2) -0.4839(3) 0.7320(2) 0.0340(7) Uani 1 1 d . . .
H36 H 0.3016 -0.4718 0.7693 0.041 Uiso 1 1 calc R A .
C37 C 0.4146(2) -0.3979(2) 0.72441(19) 0.0242(6) Uani 1 1 d . A .
C38 C 0.4067(2) -0.2965(2) 0.7691(2) 0.0283(7) Uani 1 1 d . . .
H38 H 0.3643 -0.2896 0.8103 0.034 Uiso 1 1 calc R A .
C40 C 0.4375(2) -0.1149(2) 0.8057(2) 0.0326(7) Uani 1 1 d . . .
H40A H 0.5015 -0.0646 0.8727 0.039 Uiso 1 1 calc R A .
H40B H 0.3742 -0.1272 0.8240 0.039 Uiso 1 1 calc R . .
C41 C 0.4205(2) -0.0741(2) 0.7163(2) 0.0380(8) Uani 1 1 d . A .
H41A H 0.3485 -0.1160 0.6566 0.046 Uiso 1 1 calc R . .
H41B H 0.4267 -0.0009 0.7472 0.046 Uiso 1 1 calc R . .
N42 N 0.50579(19) -0.08286(18) 0.67424(16) 0.0286(6) Uani 1 1 d . A .
N75 N 0.38033(19) -0.28531(19) 0.42805(19) 0.0314(6) Uani 1 1 d . . .
N78 N 0.8875(2) 0.3892(2) 1.21805(19) 0.0356(6) Uani 1 1 d . A .
C52 C 1.0358(2) 0.6695(2) 1.3806(2) 0.0215(6) Uani 1 1 d . A .
C53 C 0.9796(2) 0.7379(2) 1.3720(2) 0.0246(6) Uani 1 1 d . . .
H53 H 0.9586 0.7479 1.3071 0.030 Uiso 1 1 calc R . .
C54 C 0.9550(2) 0.7901(2) 1.4577(2) 0.0315(7) Uani 1 1 d . . .
H54 H 0.9188 0.8361 1.4509 0.038 Uiso 1 1 calc R . .
C55 C 0.9836(3) 0.7748(2) 1.5547(2) 0.0413(8) Uani 1 1 d . . .
H55 H 0.9662 0.8102 1.6123 0.050 Uiso 1 1 calc R . .
C56 C 1.0371(3) 0.7080(2) 1.5651(2) 0.0359(8) Uani 1 1 d . . .
H56 H 1.0564 0.6987 1.6305 0.043 Uiso 1 1 calc R . .
C57 C 1.0641(2) 0.6523(2) 1.4787(2) 0.0221(6) Uani 1 1 d . . .
C58 C 1.1195(2) 0.5828(2) 1.4949(2) 0.0235(6) Uani 1 1 d . A .
H58 H 1.1352 0.5771 1.5622 0.028 Uiso 1 1 calc R . .
C60 C 1.2140(2) 0.4643(2) 1.4536(2) 0.0280(7) Uani 1 1 d . A .
H60A H 1.1903 0.4345 1.5001 0.034 Uiso 1 1 calc R . .
H60B H 1.2909 0.5091 1.4946 0.034 Uiso 1 1 calc R . .
C61 C 1.1976(2) 0.3766(2) 1.3476(2) 0.0269(6) Uani 1 1 d . . .
H61A H 1.2557 0.3492 1.3613 0.032 Uiso 1 1 calc R . .
H61B H 1.1282 0.3190 1.3194 0.032 Uiso 1 1 calc R . .
N62 N 1.19902(16) 0.42165(17) 1.26653(16) 0.0213(5) Uani 1 1 d . . .
C63 C 1.2459(2) 0.3955(2) 1.2000(2) 0.0243(6) Uani 1 1 d . . .
H63 H 1.2860 0.3531 1.2100 0.029 Uiso 1 1 calc R . .
C64 C 1.2402(2) 0.4277(2) 1.1110(2) 0.0249(6) Uani 1 1 d . . .
C65 C 1.2986(3) 0.3971(3) 1.0471(3) 0.0549(10) Uani 1 1 d . . .
H66 H 1.3462 0.3642 1.0684 0.066 Uiso 1 1 calc R . .
C66 C 1.2865(4) 0.4150(3) 0.9530(3) 0.0771(14) Uani 1 1 d . . .
H67 H 1.3283 0.3977 0.9133 0.092 Uiso 1 1 calc R . .
C67 C 1.2113(3) 0.4592(3) 0.9183(3) 0.0537(10) Uani 1 1 d . . .
H68 H 1.1998 0.4673 0.8525 0.064 Uiso 1 1 calc R . .
C68 C 1.1538(2) 0.4909(2) 0.9788(2) 0.0304(7) Uani 1 1 d . . .
H69 H 1.1042 0.5208 0.9541 0.037 Uiso 1 1 calc R . .
C69 C 1.1689(2) 0.4788(2) 1.07802(19) 0.0201(6) Uani 1 1 d . A .
O11 O 0.78272(15) 0.08992(19) 1.11906(17) 0.0481(6) Uani 1 1 d . . .
O30 O 0.63088(14) 0.13350(17) 0.98151(16) 0.0415(6) Uani 1 1 d . . .
O31 O 0.55111(14) -0.34146(14) 0.65661(13) 0.0232(4) Uani 1 1 d . A .
N72A N 0.7579(5) -0.0673(6) 0.8954(5) 0.034(2) Uani 0.585(12) 1 d P A 1
O71A O 0.7052(5) -0.1605(5) 0.8224(6) 0.0397(17) Uani 0.585(12) 1 d P A 1
N72B N 0.6935(8) -0.1126(8) 0.8335(7) 0.023(2) Uani 0.415(12) 1 d P A 2
O71B O 0.7459(6) -0.1435(7) 0.8951(7) 0.047(3) Uani 0.415(12) 1 d P A 2
O73 O 0.72056(19) -0.00709(18) 0.87130(19) 0.0591(7) Uani 1 1 d . . .
O74 O 0.38131(14) -0.30728(15) 0.50786(14) 0.0319(5) Uani 1 1 d . A .
O76 O 0.29614(15) -0.34276(15) 0.33790(14) 0.0296(5) Uani 1 1 d . . .
O77 O 0.80212(16) 0.30869(18) 1.15504(16) 0.0432(6) Uani 1 1 d . . .
O79 O 0.97024(15) 0.38424(15) 1.20050(14) 0.0316(5) Uani 1 1 d . . .
O51 O 1.06073(15) 0.62525(15) 1.29681(13) 0.0278(5) Uani 1 1 d . . .
O70 O 1.11277(13) 0.51311(15) 1.13402(13) 0.0259(4) Uani 1 1 d . . .
N19 N 0.93132(17) 0.16595(18) 1.03817(17) 0.0276(6) Uani 1 1 d . . .
N22 N 0.78850(19) 0.21385(17) 0.91236(17) 0.0276(6) Uani 1 1 d . . .
N39 N 0.45304(18) -0.21454(19) 0.75741(16) 0.0258(5) Uani 1 1 d . A .
N59 N 1.14940(17) 0.52757(17) 1.42486(16) 0.0220(5) Uani 1 1 d . . .
C25 C 0.5577(3) 0.2947(3) 0.8380(3) 0.0701(12) Uani 1 1 d U . .
H25 H 0.5834 0.3329 0.8018 0.084 Uiso 1 1 calc R . .
C44 C 0.6313(2) -0.0154(2) 0.5998(2) 0.0298(7) Uani 1 1 d . A .
C45 C 0.6754(3) 0.0717(2) 0.5793(2) 0.0447(9) Uani 1 1 d . . .
H45 H 0.6537 0.1292 0.5983 0.054 Uiso 1 1 calc R A .
C43 C 0.5507(2) -0.0125(2) 0.6462(2) 0.0326(7) Uani 1 1 d . . .
H43 H 0.5294 0.0455 0.6569 0.039 Uiso 1 1 calc R A .
C46 C 0.7497(3) 0.0736(3) 0.5319(3) 0.0491(10) Uani 1 1 d . A .
H46 H 0.7789 0.1321 0.5197 0.059 Uiso 1 1 calc R . .

loop_
_atom_site_aniso_label
_atom_site_aniso_U_11
_atom_site_aniso_U_22
_atom_site_aniso_U_33
_atom_site_aniso_U_23
_atom_site_aniso_U_13
_atom_site_aniso_U_12
Mn1 0.0165(2) 0.0522(3) 0.0351(2) 0.0305(2) 0.0072(2) 0.0051(2)
Mn2 0.0234(2) 0.0258(2) 0.0205(2) 0.00936(19) 0.01054(18) 0.0136(2)
Mn3 0.0206(2) 0.0333(3) 0.01653(19) 0.01142(19) 0.00821(17) 0.0144(2)
O50 0.0326(11) 0.0231(11) 0.0290(10) 0.0132(9) 0.0187(9) 0.0124(9)
C49 0.0299(16) 0.0234(16) 0.0188(13) 0.0081(13) 0.0029(12) 0.0072(13)
C48 0.0341(18) 0.0339(18) 0.0348(16) 0.0183(15) 0.0127(14) 0.0093(15)
C47 0.0334(19) 0.047(2) 0.0433(19) 0.0281(18) 0.0061(15) -0.0027(17)
C12 0.0205(16) 0.062(2) 0.0348(16) 0.0312(17) 0.0116(14) 0.0164(16)
C13 0.0325(18) 0.096(3) 0.057(2) 0.058(2) 0.0257(17) 0.034(2)
C14 0.045(2) 0.070(3) 0.0438(18) 0.0403(19) 0.0250(17) 0.0318(19)
C15 0.042(2) 0.054(2) 0.0257(15) 0.0172(16) 0.0120(15) 0.0264(18)
C16 0.0245(16) 0.045(2) 0.0253(15) 0.0061(15) 0.0103(13) 0.0164(15)
C17 0.0175(14) 0.0411(19) 0.0192(13) 0.0104(14) 0.0054(12) 0.0100(14)
C18 0.0145(14) 0.0330(18) 0.0218(14) 0.0013(13) 0.0050(12) 0.0023(13)
C20 0.0284(16) 0.0298(17) 0.0262(14) 0.0052(14) 0.0130(13) -0.0013(14)
C21 0.0350(18) 0.0308(18) 0.0301(15) 0.0136(14) 0.0185(14) 0.0034(14)
C23 0.049(2) 0.0206(16) 0.0246(15) 0.0094(13) 0.0208(15) 0.0084(15)
C24 0.048(2) 0.0296(17) 0.0295(15) 0.0173(14) 0.0210(15) 0.0214(16)
C26 0.129(4) 0.136(4) 0.142(4) 0.120(3) 0.108(3) 0.117(3)
C27 0.076(3) 0.071(3) 0.068(2) 0.046(2) 0.053(2) 0.059(2)
C28 0.0328(17) 0.0286(17) 0.0260(14) 0.0121(13) 0.0112(13) 0.0142(14)
C29 0.0289(16) 0.0218(16) 0.0188(13) 0.0097(12) 0.0024(12) 0.0061(13)
C32 0.0168(14) 0.0281(16) 0.0160(12) 0.0104(12) 0.0036(11) 0.0056(12)
C33 0.0232(15) 0.0275(16) 0.0234(14) 0.0105(13) 0.0103(12) 0.0077(13)
C34 0.0319(17) 0.0265(17) 0.0310(15) 0.0148(14) 0.0082(14) 0.0071(14)
C35 0.0303(18) 0.041(2) 0.0336(16) 0.0205(16) 0.0104(14) 0.0006(16)
C36 0.0248(16) 0.052(2) 0.0246(15) 0.0185(16) 0.0121(13) 0.0087(16)
C37 0.0186(14) 0.0322(17) 0.0163(12) 0.0077(13) 0.0060(11) 0.0054(13)
C38 0.0170(14) 0.045(2) 0.0169(13) 0.0064(14) 0.0070(12) 0.0098(14)
C40 0.0267(16) 0.0399(19) 0.0256(15) 0.0031(14) 0.0109(13) 0.0178(15)
C41 0.0383(19) 0.040(2) 0.0312(16) 0.0049(15) 0.0090(15) 0.0272(16)
N42 0.0323(14) 0.0276(14) 0.0193(11) 0.0047(11) 0.0031(11) 0.0167(12)
N75 0.0334(15) 0.0319(15) 0.0295(13) 0.0161(12) 0.0086(12) 0.0139(12)
N78 0.0299(15) 0.0577(19) 0.0325(14) 0.0257(14) 0.0180(12) 0.0223(14)
C52 0.0183(14) 0.0207(15) 0.0207(13) 0.0044(12) 0.0095(11) 0.0034(12)
C53 0.0243(15) 0.0267(16) 0.0252(14) 0.0112(13) 0.0120(12) 0.0104(13)
C54 0.0425(19) 0.0255(17) 0.0374(16) 0.0158(14) 0.0227(15) 0.0187(15)
C55 0.068(2) 0.039(2) 0.0370(17) 0.0167(16) 0.0367(18) 0.0309(19)
C56 0.056(2) 0.0367(19) 0.0236(15) 0.0163(15) 0.0214(15) 0.0203(17)
C57 0.0229(15) 0.0214(15) 0.0216(13) 0.0085(12) 0.0113(12) 0.0057(12)
C58 0.0229(15) 0.0245(16) 0.0183(13) 0.0100(12) 0.0061(12) 0.0024(13)
C60 0.0249(15) 0.0389(18) 0.0211(14) 0.0149(14) 0.0054(12) 0.0152(14)
C61 0.0225(15) 0.0344(18) 0.0275(14) 0.0162(14) 0.0094(12) 0.0130(14)
N62 0.0164(11) 0.0260(13) 0.0187(11) 0.0096(10) 0.0047(9) 0.0058(10)
C63 0.0208(15) 0.0195(15) 0.0310(15) 0.0098(13) 0.0085(12) 0.0085(12)
C64 0.0287(16) 0.0252(16) 0.0323(15) 0.0155(13) 0.0208(13) 0.0137(13)
C65 0.083(3) 0.072(3) 0.078(2) 0.055(2) 0.066(2) 0.064(2)
C66 0.140(4) 0.107(3) 0.097(3) 0.082(3) 0.106(3) 0.101(3)
C67 0.100(3) 0.059(2) 0.058(2) 0.045(2) 0.062(2) 0.055(2)
C68 0.0402(18) 0.0296(17) 0.0286(15) 0.0146(14) 0.0192(14) 0.0149(15)
C69 0.0178(14) 0.0184(14) 0.0207(13) 0.0056(12) 0.0094(11) 0.0032(12)
O11 0.0221(11) 0.0947(19) 0.0619(14) 0.0631(15) 0.0225(11) 0.0294(12)
O30 0.0179(10) 0.0574(15) 0.0599(14) 0.0469(13) 0.0092(10) 0.0093(10)
O31 0.0199(10) 0.0233(11) 0.0300(10) 0.0120(9) 0.0137(8) 0.0082(8)
N72A 0.024(3) 0.038(4) 0.027(3) 0.006(3) 0.004(3) 0.006(3)
O71A 0.035(3) 0.034(3) 0.033(3) 0.003(3) 0.004(2) 0.013(3)
N72B 0.024(4) 0.027(5) 0.016(4) 0.010(4) 0.008(4) 0.009(4)
O71B 0.049(4) 0.044(6) 0.042(5) 0.025(4) 0.003(4) 0.016(4)
O73 0.0439(15) 0.0344(15) 0.0659(16) 0.0272(14) -0.0151(12) -0.0008(13)
O74 0.0267(11) 0.0410(13) 0.0235(10) 0.0141(10) 0.0072(9) 0.0084(10)
O76 0.0272(11) 0.0299(12) 0.0210(9) 0.0096(9) 0.0024(9) 0.0037(9)
O77 0.0179(11) 0.0635(16) 0.0410(12) 0.0184(12) 0.0129(10) 0.0071(11)
O79 0.0198(10) 0.0433(13) 0.0333(11) 0.0135(10) 0.0149(9) 0.0127(10)
O51 0.0331(11) 0.0440(13) 0.0208(9) 0.0166(9) 0.0165(9) 0.0267(10)
O70 0.0187(10) 0.0442(13) 0.0181(9) 0.0142(9) 0.0078(8) 0.0152(9)
N19 0.0175(12) 0.0315(15) 0.0207(11) 0.0062(11) 0.0058(10) -0.0032(11)
N22 0.0287(14) 0.0235(14) 0.0217(12) 0.0080(11) 0.0082(11) 0.0002(11)
N39 0.0215(13) 0.0348(15) 0.0170(11) 0.0060(11) 0.0061(10) 0.0126(12)
N59 0.0180(12) 0.0283(14) 0.0202(11) 0.0113(11) 0.0069(10) 0.0092(11)
C25 0.104(3) 0.094(3) 0.104(3) 0.081(3) 0.084(3) 0.078(3)
C44 0.0279(16) 0.0220(16) 0.0238(14) 0.0075(13) -0.0031(13) 0.0039(14)
C45 0.040(2) 0.0241(18) 0.0441(19) 0.0129(16) -0.0072(16) 0.0031(16)
C43 0.0354(18) 0.0202(16) 0.0240(14) -0.0011(13) -0.0040(13) 0.0149(14)
C46 0.0324(19) 0.044(2) 0.054(2) 0.0358(19) -0.0059(17) -0.0046(17)

loop_
_atom_type_symbol
_atom_type_description
_atom_type_scat_dispersion_real
_atom_type_scat_dispersion_imag
_atom_type_scat_source
C C 0.0033 0.0016 'International Tables Vol C Tables 4.2.6.8 and 6.1.1.4'
H H 0.0000 0.0000 'International Tables Vol C Tables 4.2.6.8 and 6.1.1.4'
O O 0.0106 0.0060 'International Tables Vol C Tables 4.2.6.8 and 6.1.1.4'
N N 0.0061 0.0033 'International Tables Vol C Tables 4.2.6.8 and 6.1.1.4'
Mn Mn 0.3368 0.7283 'International Tables Vol C Tables 4.2.6.8 and 6.1.1.4'

loop_
_geom_angle_atom_site_label_1
_geom_angle_atom_site_label_2
_geom_angle_atom_site_label_3
_geom_angle
_geom_angle_site_symmetry_1
_geom_angle_site_symmetry_3
_geom_angle_publ_flag
O11 Mn1 O30 93.59(8) . . ?
O11 Mn1 N22 174.38(9) . . ?
O30 Mn1 N22 92.02(9) . . ?
O11 Mn1 N19 92.17(9) . . ?
O30 Mn1 N19 173.64(9) . . ?
N22 Mn1 N19 82.22(10) . . ?
O11 Mn1 O73 93.92(10) . . ?
O30 Mn1 O73 87.94(10) . . ?
N22 Mn1 O73 86.15(9) . . ?
N19 Mn1 O73 88.99(9) . . ?
O11 Mn1 O77 88.40(9) . . ?
O30 Mn1 O77 80.90(9) . . ?
N22 Mn1 O77 92.62(8) . . ?
N19 Mn1 O77 101.96(8) . . ?
O73 Mn1 O77 168.73(8) . . ?
O50 Mn2 O31 94.90(8) . . ?
O50 Mn2 N39 172.22(9) . . ?
O31 Mn2 N39 92.23(9) . . ?
O50 Mn2 N42 92.10(9) . . ?
O31 Mn2 N42 170.96(9) . . ?
N39 Mn2 N42 81.14(10) . . ?
O50 Mn2 N72B 89.1(2) . . ?
O31 Mn2 N72B 94.4(3) . . ?
N39 Mn2 N72B 87.2(2) . . ?
N42 Mn2 N72B 91.4(3) . . ?
O50 Mn2 O74 94.56(7) . . ?
O31 Mn2 O74 86.30(7) . . ?
N39 Mn2 O74 89.01(8) . . ?
N42 Mn2 O74 87.44(8) . . ?
N72B Mn2 O74 176.2(2) . . ?
O50 Mn2 O71A 86.54(16) . . ?
O31 Mn2 O71A 77.18(17) . . ?
N39 Mn2 O71A 92.01(16) . . ?
N42 Mn2 O71A 109.02(18) . . ?
N72B Mn2 O71A 17.71(17) . . ?
O74 Mn2 O71A 163.47(17) . . ?
O51 Mn3 O70 93.27(8) . . ?
O51 Mn3 N62 175.49(8) . . ?
O70 Mn3 N62 91.13(8) . . ?
O51 Mn3 N59 92.68(8) . . ?
O70 Mn3 N59 173.90(9) . . ?
N62 Mn3 N59 82.90(9) . . ?
O51 Mn3 O79 94.33(8) . . ?
O70 Mn3 O79 89.22(8) . . ?
N62 Mn3 O79 84.72(8) . . ?
N59 Mn3 O79 88.99(8) . . ?
O51 Mn3 O76 91.86(8) . 1_666 ?
O70 Mn3 O76 85.84(7) . 1_666 ?
N62 Mn3 O76 89.45(8) . 1_666 ?
N59 Mn3 O76 95.31(8) . 1_666 ?
O79 Mn3 O76 172.29(7) . 1_666 ?
C49 O50 Mn2 128.99(17) . . ?
O50 C49 C48 118.5(3) . . ?
O50 C49 C44 124.2(3) . . ?
C48 C49 C44 117.3(3) . . ?
C47 C48 C49 121.3(3) . . ?
C47 C48 H48 119.3 . . ?
C49 C48 H48 119.3 . . ?
C48 C47 C46 121.0(3) . . ?
C48 C47 H47 119.5 . . ?
C46 C47 H47 119.5 . . ?
O11 C12 C13 118.1(3) . . ?
O11 C12 C17 123.9(3) . . ?
C13 C12 C17 118.1(3) . . ?
C14 C13 C12 121.1(3) . . ?
C14 C13 H13 119.5 . . ?
C12 C13 H13 119.5 . . ?
C13 C14 C15 121.2(3) . . ?
C13 C14 H14 119.4 . . ?
C15 C14 H14 119.4 . . ?
C16 C15 C14 118.9(3) . . ?
C16 C15 H15 120.5 . . ?
C14 C15 H15 120.5 . . ?
C15 C16 C17 121.4(3) . . ?
C15 C16 H16 119.3 . . ?
C17 C16 H16 119.3 . . ?
C16 C17 C12 119.3(3) . . ?
C16 C17 C18 118.1(3) . . ?
C12 C17 C18 122.6(3) . . ?
N19 C18 C17 125.1(3) . . ?
N19 C18 H18 117.4 . . ?
C17 C18 H18 117.4 . . ?
N19 C20 C21 108.6(2) . . ?
N19 C20 H20A 110.0 . . ?
C21 C20 H20A 110.0 . . ?
N19 C20 H20B 110.0 . . ?
C21 C20 H20B 110.0 . . ?
H20A C20 H20B 108.3 . . ?
N22 C21 C20 106.9(2) . . ?
N22 C21 H21A 110.3 . . ?
C20 C21 H21A 110.3 . . ?
N22 C21 H21B 110.3 . . ?
C20 C21 H21B 110.3 . . ?
H21A C21 H21B 108.6 . . ?
N22 C23 C24 125.5(3) . . ?
N22 C23 H23 117.2 . . ?
C24 C23 H23 117.2 . . ?
C25 C24 C29 119.0(3) . . ?
C25 C24 C23 118.1(3) . . ?
C29 C24 C23 122.9(3) . . ?
C25 C26 C27 120.4(3) . . ?
C25 C26 H26 119.8 . . ?
C27 C26 H26 119.8 . . ?
C28 C27 C26 119.8(3) . . ?
C28 C27 H27 120.1 . . ?
C26 C27 H27 120.1 . . ?
C27 C28 C29 121.1(3) . . ?
C27 C28 H28 119.5 . . ?
C29 C28 H28 119.5 . . ?
O30 C29 C28 118.4(2) . . ?
O30 C29 C24 122.9(3) . . ?
C28 C29 C24 118.7(3) . . ?
O31 C32 C33 118.6(2) . . ?
O31 C32 C37 123.2(2) . . ?
C33 C32 C37 118.3(2) . . ?
C34 C33 C32 121.1(3) . . ?
C34 C33 H33 119.5 . . ?
C32 C33 H33 119.5 . . ?
C33 C34 C35 120.9(3) . . ?
C33 C34 H34 119.6 . . ?
C35 C34 H34 119.6 . . ?
C36 C35 C34 119.1(3) . . ?
C36 C35 H35 120.4 . . ?
C34 C35 H35 120.4 . . ?
C35 C36 C37 122.1(3) . . ?
C35 C36 H36 118.9 . . ?
C37 C36 H36 118.9 . . ?
C36 C37 C32 118.5(3) . . ?
C36 C37 C38 118.4(3) . . ?
C32 C37 C38 123.0(2) . . ?
N39 C38 C37 125.7(2) . . ?
N39 C38 H38 117.2 . . ?
C37 C38 H38 117.2 . . ?
N39 C40 C41 105.1(2) . . ?
N39 C40 H40A 110.7 . . ?
C41 C40 H40A 110.7 . . ?
N39 C40 H40B 110.7 . . ?
C41 C40 H40B 110.7 . . ?
H40A C40 H40B 108.8 . . ?
N42 C41 C40 107.0(2) . . ?
N42 C41 H41A 110.3 . . ?
C40 C41 H41A 110.3 . . ?
N42 C41 H41B 110.3 . . ?
C40 C41 H41B 110.3 . . ?
H41A C41 H41B 108.6 . . ?
C43 N42 C41 121.1(2) . . ?
C43 N42 Mn2 125.6(2) . . ?
C41 N42 Mn2 113.33(18) . . ?
O74 N75 O76 115.4(2) . . ?
O79 N78 O77 114.5(2) . . ?
O51 C52 C53 117.8(2) . . ?
O51 C52 C57 123.5(2) . . ?
C53 C52 C57 118.7(2) . . ?
C54 C53 C52 121.0(2) . . ?
C54 C53 H53 119.5 . . ?
C52 C53 H53 119.5 . . ?
C53 C54 C55 120.6(3) . . ?
C53 C54 H54 119.7 . . ?
C55 C54 H54 119.7 . . ?
C56 C55 C54 119.8(3) . . ?
C56 C55 H55 120.1 . . ?
C54 C55 H55 120.1 . . ?
C55 C56 C57 121.6(3) . . ?
C55 C56 H56 119.2 . . ?
C57 C56 H56 119.2 . . ?
C56 C57 C52 118.2(2) . . ?
C56 C57 C58 118.6(2) . . ?
C52 C57 C58 123.1(2) . . ?
N59 C58 C57 125.8(2) . . ?
N59 C58 H58 117.1 . . ?
C57 C58 H58 117.1 . . ?
N59 C60 C61 108.9(2) . . ?
N59 C60 H60A 109.9 . . ?
C61 C60 H60A 109.9 . . ?
N59 C60 H60B 109.9 . . ?
C61 C60 H60B 109.9 . . ?
H60A C60 H60B 108.3 . . ?
N62 C61 C60 107.3(2) . . ?
N62 C61 H61A 110.3 . . ?
C60 C61 H61A 110.3 . . ?
N62 C61 H61B 110.3 . . ?
C60 C61 H61B 110.3 . . ?
H61A C61 H61B 108.5 . . ?
C63 N62 C61 121.4(2) . . ?
C63 N62 Mn3 125.59(18) . . ?
C61 N62 Mn3 112.98(16) . . ?
N62 C63 C64 124.1(2) . . ?
N62 C63 H63 117.9 . . ?
C64 C63 H63 117.9 . . ?
C65 C64 C69 118.8(2) . . ?
C65 C64 C63 118.4(3) . . ?
C69 C64 C63 122.4(2) . . ?
C66 C65 C64 121.0(3) . . ?
C66 C65 H66 119.5 . . ?
C64 C65 H66 119.5 . . ?
C65 C66 C67 119.3(3) . . ?
C65 C66 H67 120.4 . . ?
C67 C66 H67 120.4 . . ?
C68 C67 C66 121.3(3) . . ?
C68 C67 H68 119.3 . . ?
C66 C67 H68 119.3 . . ?
C67 C68 C69 120.5(3) . . ?
C67 C68 H69 119.7 . . ?
C69 C68 H69 119.7 . . ?
O70 C69 C68 117.7(2) . . ?
O70 C69 C64 123.4(2) . . ?
C68 C69 C64 118.9(2) . . ?
C12 O11 Mn1 128.36(18) . . ?
C29 O30 Mn1 127.97(17) . . ?
C32 O31 Mn2 127.08(16) . . ?
O73 N72A O71A 111.5(7) . . ?
N72A O71A Mn2 123.3(6) . . ?
O71B N72B O73 116.2(10) . . ?
O71B N72B Mn2 128.9(9) . . ?
O73 N72B Mn2 114.5(6) . . ?
N72A O73 N72B 42.4(4) . . ?
N72A O73 Mn1 112.7(3) . . ?
N72B O73 Mn1 148.0(4) . . ?
N75 O74 Mn2 114.85(16) . . ?
N75 O76 Mn3 138.25(15) . 1_444 ?
N78 O77 Mn1 129.53(17) . . ?
N78 O79 Mn3 122.95(18) . . ?
C52 O51 Mn3 129.37(16) . . ?
C69 O70 Mn3 128.12(16) . . ?
C18 N19 C20 120.7(2) . . ?
C18 N19 Mn1 125.62(18) . . ?
C20 N19 Mn1 113.62(18) . . ?
C23 N22 C21 121.0(2) . . ?
C23 N22 Mn1 124.9(2) . . ?
C21 N22 Mn1 114.03(18) . . ?
C38 N39 C40 120.9(2) . . ?
C38 N39 Mn2 125.1(2) . . ?
C40 N39 Mn2 113.94(18) . . ?
C58 N59 C60 121.3(2) . . ?
C58 N59 Mn3 125.42(18) . . ?
C60 N59 Mn3 113.03(15) . . ?
C26 C25 C24 121.1(3) . . ?
C26 C25 H25 119.4 . . ?
C24 C25 H25 119.4 . . ?
C45 C44 C49 120.0(3) . . ?
C45 C44 C43 117.6(3) . . ?
C49 C44 C43 122.4(3) . . ?
C46 C45 C44 121.3(3) . . ?
C46 C45 H45 119.3 . . ?
C44 C45 H45 119.3 . . ?
N42 C43 C44 125.7(3) . . ?
N42 C43 H43 117.2 . . ?
C44 C43 H43 117.2 . . ?
C45 C46 C47 119.1(3) . . ?
C45 C46 H46 120.5 . . ?
C47 C46 H46 120.5 . . ?

loop_
_geom_bond_atom_site_label_1
_geom_bond_atom_site_label_2
_geom_bond_distance
_geom_bond_site_symmetry_2
_geom_bond_publ_flag
Mn1 O11 1.8661(19) . ?
Mn1 O30 1.8769(19) . ?
Mn1 N22 1.976(2) . ?
Mn1 N19 1.984(2) . ?
Mn1 O73 2.246(3) . ?
Mn1 O77 2.335(2) . ?
Mn2 O50 1.8763(17) . ?
Mn2 O31 1.8800(18) . ?
Mn2 N39 1.983(2) . ?
Mn2 N42 1.985(2) . ?
Mn2 N72B 2.311(10) . ?
Mn2 O74 2.312(2) . ?
Mn2 O71A 2.370(7) . ?
Mn3 O51 1.8669(18) . ?
Mn3 O70 1.8696(16) . ?
Mn3 N62 1.971(2) . ?
Mn3 N59 1.981(2) . ?
Mn3 O79 2.271(2) . ?
Mn3 O76 2.302(2) 1_666 ?
O50 C49 1.318(3) . ?
C49 C48 1.406(4) . ?
C49 C44 1.414(4) . ?
C48 C47 1.380(4) . ?
C48 H48 0.9300 . ?
C47 C46 1.386(5) . ?
C47 H47 0.9300 . ?
C12 O11 1.324(3) . ?
C12 C13 1.400(4) . ?
C12 C17 1.417(4) . ?
C13 C14 1.373(4) . ?
C13 H13 0.9300 . ?
C14 C15 1.389(4) . ?
C14 H14 0.9300 . ?
C15 C16 1.371(4) . ?
C15 H15 0.9300 . ?
C16 C17 1.408(4) . ?
C16 H16 0.9300 . ?
C17 C18 1.443(4) . ?
C18 N19 1.286(3) . ?
C18 H18 0.9300 . ?
C20 N19 1.471(3) . ?
C20 C21 1.514(4) . ?
C20 H20A 0.9700 . ?
C20 H20B 0.9700 . ?
C21 N22 1.475(3) . ?
C21 H21A 0.9700 . ?
C21 H21B 0.9700 . ?
C23 N22 1.280(3) . ?
C23 C24 1.435(4) . ?
C23 H23 0.9300 . ?
C24 C25 1.382(4) . ?
C24 C29 1.424(4) . ?
C26 C25 1.356(5) . ?
C26 C27 1.402(5) . ?
C26 H26 0.9300 . ?
C27 C28 1.358(4) . ?
C27 H27 0.9300 . ?
C28 C29 1.395(4) . ?
C28 H28 0.9300 . ?
C29 O30 1.313(3) . ?
C32 O31 1.328(3) . ?
C32 C33 1.392(4) . ?
C32 C37 1.426(3) . ?
C33 C34 1.379(3) . ?
C33 H33 0.9300 . ?
C34 C35 1.397(4) . ?
C34 H34 0.9300 . ?
C35 C36 1.349(4) . ?
C35 H35 0.9300 . ?
C36 C37 1.413(4) . ?
C36 H36 0.9300 . ?
C37 C38 1.431(4) . ?
C38 N39 1.281(3) . ?
C38 H38 0.9300 . ?
C40 N39 1.468(3) . ?
C40 C41 1.514(4) . ?
C40 H40A 0.9700 . ?
C40 H40B 0.9700 . ?
C41 N42 1.471(3) . ?
C41 H41A 0.9700 . ?
C41 H41B 0.9700 . ?
N42 C43 1.283(3) . ?
N75 O74 1.242(2) . ?
N75 O76 1.269(3) . ?
N78 O79 1.246(3) . ?
N78 O77 1.254(3) . ?
C52 O51 1.319(3) . ?
C52 C53 1.401(3) . ?
C52 C57 1.419(3) . ?
C53 C54 1.369(3) . ?
C53 H53 0.9300 . ?
C54 C55 1.390(4) . ?
C54 H54 0.9300 . ?
C55 C56 1.359(4) . ?
C55 H55 0.9300 . ?
C56 C57 1.415(3) . ?
C56 H56 0.9300 . ?
C57 C58 1.427(4) . ?
C58 N59 1.281(3) . ?
C58 H58 0.9300 . ?
C60 N59 1.479(3) . ?
C60 C61 1.509(3) . ?
C60 H60A 0.9700 . ?
C60 H60B 0.9700 . ?
C61 N62 1.468(3) . ?
C61 H61A 0.9700 . ?
C61 H61B 0.9700 . ?
N62 C63 1.287(3) . ?
C63 C64 1.438(3) . ?
C63 H63 0.9300 . ?
C64 C65 1.401(4) . ?
C64 C69 1.418(4) . ?
C65 C66 1.380(4) . ?
C65 H66 0.9300 . ?
C66 C67 1.386(5) . ?
C66 H67 0.9300 . ?
C67 C68 1.362(4) . ?
C67 H68 0.9300 . ?
C68 C69 1.404(3) . ?
C68 H69 0.9300 . ?
C69 O70 1.316(3) . ?
N72A O73 1.192(7) . ?
N72A O71A 1.254(11) . ?
N72B O71B 1.217(16) . ?
N72B O73 1.346(10) . ?
O76 Mn3 2.302(2) 1_444 ?
C25 H25 0.9300 . ?
C44 C45 1.406(4) . ?
C44 C43 1.440(4) . ?
C45 C46 1.367(4) . ?
C45 H45 0.9300 . ?
C43 H43 0.9300 . ?
C46 H46 0.9300 . ?
